data_4332049
loop_
_publ_author_name
'Gong, Yun'
'Tang, Wang'
'Hou, Wenbin'
'Zha, Zhongyong'
'Hu, Changwen'

_publ_section_title
;
 Transformation from a Low-Dimensional Framework to a High-Dimensional
 Architecture Based on Different Metal Ions:&#x00A0; Syntheses,
 Structures, and Photoluminescences
;
_journal_issue 13
_journal_name_full 'Inorganic Chemistry'
_journal_page_first 4987
_journal_page_last 4995
_journal_paper_doi 10.1021/ic052095h
_journal_volume 45
_journal_year 2006
_chemical_formula_sum 'C3 H11 Co N O8 P2'
_chemical_formula_weight 310.00
_chemical_name_systematic
; 
 ? 
;
_space_group_IT_number 2
_symmetry_cell_setting triclinic
_symmetry_space_group_name_Hall '-P 1'
_symmetry_space_group_name_H-M 'P -1'
_atom_sites_solution_hydrogens geom
_atom_sites_solution_primary direct
_atom_sites_solution_secondary difmap
_audit_creation_method SHELXL-97
_cell_angle_alpha 91.748(5)
_cell_angle_beta 103.976(5)
_cell_angle_gamma 97.928(5)
_cell_formula_units_Z 2
_cell_length_a 5.4483(19)
_cell_length_b 8.828(3)
_cell_length_c 9.809(4)
_cell_measurement_temperature 293(2)
_cell_volume 452.4(3)
_computing_structure_refinement 'SHELXL-97 (Sheldrick, 1997)'
_computing_structure_solution 'SHELXS-97 (Sheldrick, 1990)'
_diffrn_ambient_temperature 293(2)
_diffrn_detector_area_resol_mean 9
_diffrn_measured_fraction_theta_full 0.986
_diffrn_measured_fraction_theta_max 0.986
_diffrn_measurement_device_type 'Nonius KappaCCD diffractometer'
_diffrn_measurement_method CCD
_diffrn_radiation_monochromator graphite
_diffrn_radiation_source 'fine-focus sealed tube'
_diffrn_radiation_type MoK\a
_diffrn_radiation_wavelength 0.71073
_diffrn_reflns_av_R_equivalents 0.0285
_diffrn_reflns_av_sigmaI/netI 0.0547
_diffrn_reflns_limit_h_max 6
_diffrn_reflns_limit_h_min -6
_diffrn_reflns_limit_k_max 10
_diffrn_reflns_limit_k_min -7
_diffrn_reflns_limit_l_max 10
_diffrn_reflns_limit_l_min -11
_diffrn_reflns_number 2411
_diffrn_reflns_theta_full 25.01
_diffrn_reflns_theta_max 25.01
_diffrn_reflns_theta_min 2.14
_diffrn_standards_decay_% none
_diffrn_standards_interval_count 0
_diffrn_standards_number 0
_exptl_absorpt_coefficient_mu 2.277
_exptl_absorpt_correction_T_max 0.529
_exptl_absorpt_correction_T_min 0.421
_exptl_absorpt_correction_type multi-scan
_exptl_absorpt_process_details '(blessing, 1995, 1997)'
_exptl_crystal_colour red
_exptl_crystal_density_diffrn 2.275
_exptl_crystal_density_method 'not measured'
_exptl_crystal_description column
_exptl_crystal_F_000 314
_exptl_crystal_size_max 0.45
_exptl_crystal_size_mid 0.32
_exptl_crystal_size_min 0.28
_refine_diff_density_max 0.756
_refine_diff_density_min -0.813
_refine_diff_density_rms 0.151
_refine_ls_extinction_method none
_refine_ls_goodness_of_fit_ref 1.089
_refine_ls_hydrogen_treatment mixed
_refine_ls_matrix_type full
_refine_ls_number_parameters 148
_refine_ls_number_reflns 1587
_refine_ls_number_restraints 4
_refine_ls_restrained_S_all 1.088
_refine_ls_R_factor_all 0.0497
_refine_ls_R_factor_gt 0.0417
_refine_ls_shift/su_max 0.000
_refine_ls_shift/su_mean 0.000
_refine_ls_structure_factor_coef Fsqd
_refine_ls_weighting_details 'calc w=1/[\s^2^(Fo^2^)+(0.0650P)^2^+0.2529P] where P=(Fo^2^+2Fc^2^)/3'
_refine_ls_weighting_scheme calc
_refine_ls_wR_factor_gt 0.1088
_refine_ls_wR_factor_ref 0.1164
_reflns_number_gt 1349
_reflns_number_total 1587
_reflns_threshold_expression >2sigma(I)
_cod_data_source_file ic052095hsup2.cif
_cod_data_source_block 050725d
_cod_original_cell_volume 452.5(3)
_cod_original_sg_symbol_H-M P-1
_cod_database_code 4332049

loop_
_symmetry_equiv_pos_as_xyz
'x, y, z'
'-x, -y, -z'

loop_
_atom_site_label
_atom_site_type_symbol
_atom_site_fract_x
_atom_site_fract_y
_atom_site_fract_z
_atom_site_U_iso_or_equiv
_atom_site_adp_type
_atom_site_occupancy
_atom_site_symmetry_multiplicity
_atom_site_calc_flag
_atom_site_refinement_flags
Co1 Co -0.11020(10) 0.90208(6) 0.11406(6) 0.0116(2) Uani 1 1 d .
N1 N 0.3110(8) 0.3022(4) 0.2724(4) 0.0195(9) Uani 1 1 d .
H1A H 0.2716 0.2693 0.1853 0.023 Uiso 1 1 calc R
H1B H 0.2955 0.2395 0.3362 0.023 Uiso 1 1 calc R
O1 O 0.2373(6) 0.9701(3) 0.2647(3) 0.0139(7) Uani 1 1 d .
O2 O 0.4497(6) 0.7933(4) 0.4381(3) 0.0190(7) Uani 1 1 d .
H2C H 0.3211 0.8036 0.4648 0.029 Uiso 1 1 calc R
O3 O 0.7002(6) 0.9139(4) 0.2807(3) 0.0174(7) Uani 1 1 d .
O4 O 0.1176(6) 0.8845(3) -0.0376(3) 0.0127(7) Uani 1 1 d .
O5 O 0.5613(6) 0.8066(3) -0.0242(3) 0.0146(7) Uani 1 1 d .
O6 O 0.1563(6) 0.6220(3) -0.1235(3) 0.0159(7) Uani 1 1 d .
H6A H 0.1541 0.6463 -0.2037 0.024 Uiso 1 1 calc R
O7 O 0.0205(6) 0.6714(3) 0.1678(3) 0.0152(7) Uani 1 1 d D
O8 O 0.9454(8) 0.1833(4) 0.4602(4) 0.0313(9) Uani 1 1 d D
P1 P 0.4271(2) 0.85869(12) 0.28803(11) 0.0112(3) Uani 1 1 d .
P2 P 0.2851(2) 0.75622(12) -0.02030(11) 0.0098(3) Uani 1 1 d .
C1 C 0.2866(8) 0.6970(5) 0.1591(4) 0.0117(9) Uani 1 1 d .
C2 C 0.4164(9) 0.5541(5) 0.1811(5) 0.0175(10) Uani 1 1 d .
H2A H 0.5950 0.5837 0.1820 0.021 Uiso 1 1 calc R
H2B H 0.3410 0.4830 0.0996 0.021 Uiso 1 1 calc R
C3 C 0.4060(10) 0.4674(5) 0.3126(5) 0.0220(11) Uani 1 1 d .
H3A H 0.5755 0.4790 0.3759 0.026 Uiso 1 1 calc R
H3B H 0.2933 0.5096 0.3614 0.026 Uiso 1 1 calc R
H1 H -0.036(13) 0.577(3) 0.147(7) 0.07(2) Uiso 1 1 d D
H2 H 0.882(10) 0.110(5) 0.401(4) 0.05(2) Uiso 1 1 d D
H3 H 1.045(11) 0.151(6) 0.529(4) 0.07(3) Uiso 1 1 d D

loop_
_atom_site_aniso_label
_atom_site_aniso_U_11
_atom_site_aniso_U_22
_atom_site_aniso_U_33
_atom_site_aniso_U_23
_atom_site_aniso_U_13
_atom_site_aniso_U_12
Co1 0.0089(4) 0.0119(4) 0.0132(4) 0.0012(2) 0.0024(2) -0.0001(2)
N1 0.031(2) 0.015(2) 0.0094(18) 0.0017(15) 0.0039(17) -0.0045(17)
O1 0.0122(16) 0.0129(16) 0.0147(15) -0.0001(12) 0.0002(13) 0.0014(13)
O2 0.0204(18) 0.0269(18) 0.0112(15) 0.0043(13) 0.0049(13) 0.0057(14)
O3 0.0111(16) 0.0223(17) 0.0169(16) -0.0022(13) 0.0035(13) -0.0029(13)
O4 0.0121(16) 0.0110(15) 0.0160(16) 0.0020(12) 0.0041(13) 0.0038(12)
O5 0.0106(16) 0.0187(16) 0.0132(15) -0.0001(12) 0.0029(12) -0.0014(13)
O6 0.0186(17) 0.0147(16) 0.0122(15) -0.0023(12) 0.0007(13) 0.0010(13)
O7 0.0092(16) 0.0128(17) 0.0229(17) -0.0006(13) 0.0058(13) -0.0033(13)
O8 0.030(2) 0.033(2) 0.031(2) 0.0014(19) 0.0106(19) 0.0017(18)
P1 0.0089(6) 0.0127(6) 0.0111(6) 0.0000(4) 0.0016(4) -0.0001(4)
P2 0.0078(6) 0.0095(6) 0.0116(6) 0.0007(4) 0.0020(4) 0.0003(4)
C1 0.008(2) 0.012(2) 0.016(2) 0.0019(17) 0.0054(18) 0.0003(17)
C2 0.021(3) 0.015(2) 0.020(2) 0.0065(19) 0.008(2) 0.0075(19)
C3 0.034(3) 0.014(2) 0.016(2) 0.0028(19) -0.001(2) 0.008(2)

loop_
_atom_type_symbol
_atom_type_description
_atom_type_scat_dispersion_real
_atom_type_scat_dispersion_imag
_atom_type_scat_source
C C 0.0033 0.0016 'International Tables Vol C Tables 4.2.6.8 and 6.1.1.4'
H H 0.0000 0.0000 'International Tables Vol C Tables 4.2.6.8 and 6.1.1.4'
O O 0.0106 0.0060 'International Tables Vol C Tables 4.2.6.8 and 6.1.1.4'
Co Co 0.3494 0.9721 'International Tables Vol C Tables 4.2.6.8 and 6.1.1.4'
P P 0.1023 0.0942 'International Tables Vol C Tables 4.2.6.8 and 6.1.1.4'
N N 0.0061 0.0033 'International Tables Vol C Tables 4.2.6.8 and 6.1.1.4'

loop_
_geom_angle_atom_site_label_1
_geom_angle_atom_site_label_2
_geom_angle_atom_site_label_3
_geom_angle
_geom_angle_site_symmetry_1
_geom_angle_site_symmetry_3
O5 Co1 O4 94.37(12) 1_455 2_575
O5 Co1 O1 172.10(11) 1_455 .
O4 Co1 O1 93.40(12) 2_575 .
O5 Co1 O3 91.79(12) 1_455 1_455
O4 Co1 O3 102.92(12) 2_575 1_455
O1 Co1 O3 87.87(12) . 1_455
O5 Co1 O4 93.25(11) 1_455 .
O4 Co1 O4 80.39(12) 2_575 .
O1 Co1 O4 86.63(12) . .
O3 Co1 O4 173.75(11) 1_455 .
O5 Co1 O7 93.75(12) 1_455 .
O4 Co1 O7 159.93(12) 2_575 .
O1 Co1 O7 78.42(11) . .
O3 Co1 O7 95.13(11) 1_455 .
O4 Co1 O7 80.86(10) . .
P1 O1 Co1 117.14(17) . .
P1 O3 Co1 132.16(18) . 1_655
P2 O4 Co1 139.81(18) . 2_575
P2 O4 Co1 116.61(16) . .
Co1 O4 Co1 99.61(12) 2_575 .
P2 O5 Co1 136.72(18) . 1_655
C1 O7 Co1 102.7(2) . .
O1 P1 O3 118.86(18) . .
O1 P1 O2 109.76(17) . .
O3 P1 O2 105.54(18) . .
O1 P1 C1 105.86(18) . .
O3 P1 C1 109.83(18) . .
O2 P1 C1 106.42(19) . .
O6 P2 O5 112.63(18) . .
O6 P2 O4 109.97(17) . .
O5 P2 O4 114.92(17) . .
O6 P2 C1 108.16(18) . .
O5 P2 C1 107.47(18) . .
O4 P2 C1 103.01(17) . .
O7 C1 C2 113.4(3) . .
O7 C1 P1 102.6(3) . .
C2 C1 P1 115.7(3) . .
O7 C1 P2 106.8(3) . .
C2 C1 P2 107.9(3) . .
P1 C1 P2 110.0(2) . .
C1 C2 C3 118.3(4) . .
N1 C3 C2 110.0(4) . .

loop_
_geom_bond_atom_site_label_1
_geom_bond_atom_site_label_2
_geom_bond_distance
_geom_bond_site_symmetry_2
Co1 O5 2.024(3) 1_455
Co1 O4 2.051(3) 2_575
Co1 O1 2.100(3) .
Co1 O3 2.142(3) 1_455
Co1 O4 2.170(3) .
Co1 O7 2.284(3) .
N1 C3 1.486(6) .
O1 P1 1.507(3) .
O2 P1 1.581(3) .
O3 P1 1.520(3) .
O3 Co1 2.142(3) 1_655
O4 P2 1.539(3) .
O4 Co1 2.051(3) 2_575
O5 P2 1.519(3) .
O5 Co1 2.024(3) 1_655
O6 P2 1.508(3) .
O7 C1 1.460(5) .
P1 C1 1.828(4) .
P2 C1 1.849(4) .
C1 C2 1.525(6) .
C2 C3 1.529(6) .
